data_4080178
loop_
_publ_author_name
'Rong, Weifeng'
'Liu, Dongtao'
'Zuo, Huiping'
'Pan, Yupeng'
'Jian, Zhongbao'
'Li, Shihui'
'Cui, Dongmei'

_publ_section_title
;
 Rare-Earth-Metal Complexes Bearing Phosphazene Ancillary Ligands:
 Structures and Catalysis toward Highly Trans-1,4-Selective
 (Co)Polymerizations of Conjugated Dienes
;
_journal_issue 5
_journal_name_full Organometallics
_journal_page_first 1166
_journal_paper_doi 10.1021/om300967h
_journal_volume 32
_journal_year 2013
_chemical_formula_sum 'C51 H60 N3 O0 P2 Sc Si2'
_chemical_formula_weight 878.10
_chemical_name_systematic
; 
 ? 
;
_space_group_IT_number 14
_symmetry_cell_setting monoclinic
_symmetry_space_group_name_Hall '-P 2ybc'
_symmetry_space_group_name_H-M 'P 1 21/c 1'
_atom_sites_solution_hydrogens geom
_atom_sites_solution_primary direct
_atom_sites_solution_secondary difmap
_audit_creation_method SHELXL-97
_cell_angle_alpha 90.00
_cell_angle_beta 90.7570(10)
_cell_angle_gamma 90.00
_cell_formula_units_Z 4
_cell_length_a 14.5968(8)
_cell_length_b 14.8242(8)
_cell_length_c 22.9614(13)
_cell_measurement_temperature 273(2)
_cell_volume 4968.1(5)
_computing_structure_refinement 'SHELXL-97 (Sheldrick, 1997)'
_computing_structure_solution 'SHELXS-97 (Sheldrick, 1990)'
_diffrn_ambient_temperature 273(2)
_diffrn_measured_fraction_theta_full 0.999
_diffrn_measured_fraction_theta_max 0.999
_diffrn_radiation_monochromator graphite
_diffrn_radiation_source 'fine-focus sealed tube'
_diffrn_radiation_type MoK\a
_diffrn_radiation_wavelength 0.71073
_diffrn_reflns_av_R_equivalents 0.0464
_diffrn_reflns_av_sigmaI/netI 0.0528
_diffrn_reflns_limit_h_max 18
_diffrn_reflns_limit_h_min -18
_diffrn_reflns_limit_k_max 17
_diffrn_reflns_limit_k_min -18
_diffrn_reflns_limit_l_max 21
_diffrn_reflns_limit_l_min -28
_diffrn_reflns_number 30845
_diffrn_reflns_theta_full 26.04
_diffrn_reflns_theta_max 26.04
_diffrn_reflns_theta_min 1.40
_exptl_absorpt_coefficient_mu 0.297
_exptl_absorpt_correction_T_max 0.9513
_exptl_absorpt_correction_T_min 0.9349
_exptl_absorpt_correction_type multi-scan
_exptl_crystal_colour colorless
_exptl_crystal_density_diffrn 1.174
_exptl_crystal_density_method 'not measured'
_exptl_crystal_description block
_exptl_crystal_F_000 1864
_exptl_crystal_size_max 0.23
_exptl_crystal_size_mid 0.19
_exptl_crystal_size_min 0.17
_refine_diff_density_max 0.470
_refine_diff_density_min -0.252
_refine_diff_density_rms 0.061
_refine_ls_extinction_method none
_refine_ls_goodness_of_fit_ref 1.056
_refine_ls_hydrogen_treatment constr
_refine_ls_matrix_type full
_refine_ls_number_parameters 539
_refine_ls_number_reflns 9791
_refine_ls_number_restraints 0
_refine_ls_restrained_S_all 1.056
_refine_ls_R_factor_all 0.0757
_refine_ls_R_factor_gt 0.0557
_refine_ls_shift/su_max 0.000
_refine_ls_shift/su_mean 0.000
_refine_ls_structure_factor_coef Fsqd
_refine_ls_weighting_details 'calc w=1/[\s^2^(Fo^2^)+(0.0611P)^2^+1.4158P] where P=(Fo^2^+2Fc^2^)/3'
_refine_ls_weighting_scheme calc
_refine_ls_wR_factor_gt 0.1230
_refine_ls_wR_factor_ref 0.1338
_reflns_number_gt 7558
_reflns_number_total 9791
_reflns_threshold_expression >2sigma(I)
_cod_data_source_file om300967h_si_002.cif
_cod_data_source_block 1a
_cod_original_sg_symbol_H-M P2(1)/c
_cod_database_code 4080178

loop_
_symmetry_equiv_pos_as_xyz
'x, y, z'
'-x, y+1/2, -z+1/2'
'-x, -y, -z'
'x, -y-1/2, z-1/2'

loop_
_atom_site_label
_atom_site_type_symbol
_atom_site_fract_x
_atom_site_fract_y
_atom_site_fract_z
_atom_site_U_iso_or_equiv
_atom_site_adp_type
_atom_site_occupancy
_atom_site_symmetry_multiplicity
_atom_site_calc_flag
_atom_site_refinement_flags
Sc1 Sc 0.29715(3) 0.31195(3) 0.35203(2) 0.02418(13) Uani 1 1 d .
N1 N 0.15453(14) 0.33494(14) 0.31835(9) 0.0258(5) Uani 1 1 d .
N2 N 0.42609(14) 0.28502(14) 0.30373(9) 0.0254(5) Uani 1 1 d .
N3 N 0.28506(14) 0.32529(14) 0.25270(9) 0.0258(5) Uani 1 1 d .
P1 P 0.17635(4) 0.33465(4) 0.24953(3) 0.02224(16) Uani 1 1 d .
P2 P 0.38462(4) 0.28751(4) 0.23830(3) 0.02269(16) Uani 1 1 d .
Si1 Si 0.28891(6) 0.16046(6) 0.47615(3) 0.0381(2) Uani 1 1 d .
Si2 Si 0.30921(6) 0.53896(6) 0.40978(4) 0.0399(2) Uani 1 1 d .
C1 C 0.06794(17) 0.33876(16) 0.34411(11) 0.0255(6) Uani 1 1 d .
C2 C 0.06465(19) 0.34502(19) 0.40467(12) 0.0374(7) Uani 1 1 d .
H2 H 0.1189 0.3445 0.4264 0.045 Uiso 1 1 calc R
C3 C -0.0186(2) 0.3520(2) 0.43311(13) 0.0432(8) Uani 1 1 d .
H3 H -0.0194 0.3560 0.4735 0.052 Uiso 1 1 calc R
C4 C -0.1001(2) 0.35323(19) 0.40191(14) 0.0402(7) Uani 1 1 d .
H4 H -0.1556 0.3587 0.4210 0.048 Uiso 1 1 calc R
C5 C -0.09824(19) 0.34619(17) 0.34216(13) 0.0342(7) Uani 1 1 d .
H5 H -0.1529 0.3463 0.3209 0.041 Uiso 1 1 calc R
C6 C -0.01541(17) 0.33896(16) 0.31315(12) 0.0288(6) Uani 1 1 d .
H6 H -0.0154 0.3342 0.2728 0.035 Uiso 1 1 calc R
C7 C 0.14432(16) 0.43848(16) 0.21360(10) 0.0227(5) Uani 1 1 d .
C8 C 0.10004(18) 0.50634(17) 0.24457(12) 0.0313(6) Uani 1 1 d .
H8 H 0.0858 0.4975 0.2835 0.038 Uiso 1 1 calc R
C9 C 0.0772(2) 0.58682(18) 0.21735(13) 0.0378(7) Uani 1 1 d .
H9 H 0.0474 0.6318 0.2380 0.045 Uiso 1 1 calc R
C10 C 0.09864(19) 0.60014(18) 0.15999(13) 0.0347(7) Uani 1 1 d .
H10 H 0.0823 0.6539 0.1417 0.042 Uiso 1 1 calc R
C11 C 0.14431(19) 0.53425(18) 0.12926(12) 0.0336(6) Uani 1 1 d .
H11 H 0.1594 0.5441 0.0905 0.040 Uiso 1 1 calc R
C12 C 0.16756(17) 0.45403(17) 0.15583(11) 0.0281(6) Uani 1 1 d .
H12 H 0.1989 0.4101 0.1351 0.034 Uiso 1 1 calc R
C13 C 0.12593(17) 0.24260(16) 0.20900(11) 0.0257(6) Uani 1 1 d .
C14 C 0.0636(2) 0.25492(18) 0.16364(12) 0.0348(6) Uani 1 1 d .
H14 H 0.0436 0.3127 0.1541 0.042 Uiso 1 1 calc R
C15 C 0.0309(2) 0.1812(2) 0.13238(13) 0.0438(8) Uani 1 1 d .
H15 H -0.0112 0.1898 0.1021 0.053 Uiso 1 1 calc R
C16 C 0.0603(2) 0.0956(2) 0.14591(14) 0.0419(7) Uani 1 1 d .
H16 H 0.0392 0.0465 0.1244 0.050 Uiso 1 1 calc R
C17 C 0.1209(2) 0.08286(19) 0.19140(15) 0.0451(8) Uani 1 1 d .
H17 H 0.1400 0.0248 0.2010 0.054 Uiso 1 1 calc R
C18 C 0.15370(19) 0.15559(18) 0.22307(13) 0.0355(7) Uani 1 1 d .
H18 H 0.1945 0.1462 0.2539 0.043 Uiso 1 1 calc R
C19 C 0.43922(17) 0.36346(16) 0.18821(11) 0.0257(6) Uani 1 1 d .
C20 C 0.40954(19) 0.45246(18) 0.18575(12) 0.0327(6) Uani 1 1 d .
H20 H 0.3625 0.4715 0.2097 0.039 Uiso 1 1 calc R
C21 C 0.4496(2) 0.5131(2) 0.14777(13) 0.0420(7) Uani 1 1 d .
H21 H 0.4287 0.5723 0.1460 0.050 Uiso 1 1 calc R
C22 C 0.5198(2) 0.4857(2) 0.11294(13) 0.0445(8) Uani 1 1 d .
H22 H 0.5467 0.5266 0.0877 0.053 Uiso 1 1 calc R
C23 C 0.5508(2) 0.3982(2) 0.11494(13) 0.0428(8) Uani 1 1 d .
H23 H 0.5991 0.3804 0.0915 0.051 Uiso 1 1 calc R
C24 C 0.50999(19) 0.33629(19) 0.15196(12) 0.0339(6) Uani 1 1 d .
H24 H 0.5299 0.2767 0.1526 0.041 Uiso 1 1 calc R
C25 C 0.38260(17) 0.17795(17) 0.20388(11) 0.0274(6) Uani 1 1 d .
C26 C 0.3585(2) 0.1683(2) 0.14582(13) 0.0419(7) Uani 1 1 d .
H26 H 0.3465 0.2192 0.1233 0.050 Uiso 1 1 calc R
C27 C 0.3523(3) 0.0833(2) 0.12084(15) 0.0575(9) Uani 1 1 d .
H27 H 0.3357 0.0771 0.0818 0.069 Uiso 1 1 calc R
C28 C 0.3709(3) 0.0076(2) 0.15455(17) 0.0575(10) Uani 1 1 d .
H28 H 0.3675 -0.0495 0.1379 0.069 Uiso 1 1 calc R
C29 C 0.3944(2) 0.0164(2) 0.21222(16) 0.0499(9) Uani 1 1 d .
H29 H 0.4063 -0.0346 0.2346 0.060 Uiso 1 1 calc R
C30 C 0.40033(19) 0.10179(18) 0.23728(13) 0.0359(7) Uani 1 1 d .
H30 H 0.4162 0.1078 0.2764 0.043 Uiso 1 1 calc R
C31 C 0.51565(17) 0.26355(16) 0.32231(11) 0.0250(6) Uani 1 1 d .
C32 C 0.58735(18) 0.23965(19) 0.28570(12) 0.0353(7) Uani 1 1 d .
H32 H 0.5770 0.2370 0.2457 0.042 Uiso 1 1 calc R
C33 C 0.67366(19) 0.2199(2) 0.30796(14) 0.0413(7) Uani 1 1 d .
H33 H 0.7204 0.2044 0.2827 0.050 Uiso 1 1 calc R
C34 C 0.69117(19) 0.22283(19) 0.36682(14) 0.0397(7) Uani 1 1 d .
H34 H 0.7494 0.2101 0.3816 0.048 Uiso 1 1 calc R
C35 C 0.6208(2) 0.24501(19) 0.40365(13) 0.0393(7) Uani 1 1 d .
H35 H 0.6315 0.2461 0.4437 0.047 Uiso 1 1 calc R
C36 C 0.53505(19) 0.26549(18) 0.38188(12) 0.0335(6) Uani 1 1 d .
H36 H 0.4889 0.2810 0.4076 0.040 Uiso 1 1 calc R
C37 C 0.2772(2) 0.18108(19) 0.39658(12) 0.0355(7) Uani 1 1 d .
H37A H 0.2159 0.1614 0.3859 0.043 Uiso 1 1 calc R
H37B H 0.3189 0.1392 0.3782 0.043 Uiso 1 1 calc R
C38 C 0.4024(2) 0.1977(2) 0.50546(13) 0.0490(8) Uani 1 1 d .
H38A H 0.4503 0.1685 0.4843 0.074 Uiso 1 1 calc R
H38B H 0.4074 0.1819 0.5459 0.074 Uiso 1 1 calc R
H38C H 0.4080 0.2619 0.5013 0.074 Uiso 1 1 calc R
C39 C 0.2789(3) 0.0386(2) 0.49742(15) 0.0578(9) Uani 1 1 d .
H39A H 0.2179 0.0177 0.4890 0.087 Uiso 1 1 calc R
H39B H 0.2917 0.0323 0.5383 0.087 Uiso 1 1 calc R
H39C H 0.3220 0.0035 0.4758 0.087 Uiso 1 1 calc R
C40 C 0.1991(3) 0.2237(3) 0.51719(14) 0.0603(10) Uani 1 1 d .
H40A H 0.2062 0.2873 0.5106 0.091 Uiso 1 1 calc R
H40B H 0.2056 0.2113 0.5581 0.091 Uiso 1 1 calc R
H40C H 0.1394 0.2050 0.5039 0.091 Uiso 1 1 calc R
C41 C 0.3353(2) 0.4181(2) 0.41514(14) 0.0456(8) Uani 1 1 d .
H41A H 0.3103 0.3987 0.4520 0.055 Uiso 1 1 calc R
H41B H 0.4013 0.4143 0.4195 0.055 Uiso 1 1 calc R
C42 C 0.3290(3) 0.5800(3) 0.33438(17) 0.0790(13) Uani 1 1 d .
H42A H 0.3923 0.5717 0.3248 0.118 Uiso 1 1 calc R
H42B H 0.3138 0.6429 0.3319 0.118 Uiso 1 1 calc R
H42C H 0.2912 0.5466 0.3075 0.118 Uiso 1 1 calc R
C43 C 0.1870(3) 0.5581(3) 0.4273(2) 0.0815(14) Uani 1 1 d .
H43A H 0.1491 0.5205 0.4029 0.122 Uiso 1 1 calc R
H43B H 0.1718 0.6202 0.4206 0.122 Uiso 1 1 calc R
H43C H 0.1769 0.5433 0.4674 0.122 Uiso 1 1 calc R
C44 C 0.3805(3) 0.6114(3) 0.45863(19) 0.0817(13) Uani 1 1 d .
H44A H 0.3663 0.5985 0.4985 0.123 Uiso 1 1 calc R
H44B H 0.3678 0.6737 0.4505 0.123 Uiso 1 1 calc R
H44C H 0.4442 0.5993 0.4521 0.123 Uiso 1 1 calc R
C45 C 0.8348(3) 0.3896(3) 0.12423(16) 0.0588(9) Uani 1 1 d .
C46 C 0.8029(3) 0.3244(2) 0.08672(17) 0.0589(10) Uani 1 1 d .
H46 H 0.7523 0.2900 0.0970 0.071 Uiso 1 1 calc R
C47 C 0.8448(3) 0.3087(2) 0.03357(18) 0.0639(10) Uani 1 1 d .
H47 H 0.8209 0.2657 0.0081 0.077 Uiso 1 1 calc R
C48 C 0.9204(3) 0.3562(3) 0.01900(18) 0.0681(11) Uani 1 1 d .
H48 H 0.9496 0.3452 -0.0160 0.082 Uiso 1 1 calc R
C49 C 0.9533(3) 0.4206(3) 0.05645(19) 0.0715(12) Uani 1 1 d .
H49 H 1.0054 0.4531 0.0467 0.086 Uiso 1 1 calc R
C50 C 0.9108(3) 0.4379(3) 0.10803(18) 0.0645(10) Uani 1 1 d .
H50 H 0.9336 0.4829 0.1325 0.077 Uiso 1 1 calc R
C51 C 0.7895(3) 0.4079(4) 0.18140(18) 0.0994(16) Uani 1 1 d .
H51A H 0.7432 0.4533 0.1761 0.149 Uiso 1 1 calc R
H51B H 0.8344 0.4288 0.2092 0.149 Uiso 1 1 calc R
H51C H 0.7619 0.3535 0.1955 0.149 Uiso 1 1 calc R

loop_
_atom_site_aniso_label
_atom_site_aniso_U_11
_atom_site_aniso_U_22
_atom_site_aniso_U_33
_atom_site_aniso_U_23
_atom_site_aniso_U_13
_atom_site_aniso_U_12
Sc1 0.0222(2) 0.0272(3) 0.0231(3) -0.0006(2) 0.00030(19) 0.0027(2)
N1 0.0203(11) 0.0315(12) 0.0257(12) 0.0012(9) 0.0004(9) 0.0016(9)
N2 0.0225(11) 0.0271(11) 0.0267(12) -0.0004(9) 0.0004(9) 0.0040(9)
N3 0.0233(11) 0.0265(11) 0.0275(12) -0.0008(9) 0.0005(9) 0.0018(9)
P1 0.0210(3) 0.0213(3) 0.0244(3) 0.0008(3) 0.0003(3) 0.0014(2)
P2 0.0214(3) 0.0214(3) 0.0253(4) -0.0005(3) 0.0022(3) 0.0016(3)
Si1 0.0399(5) 0.0459(5) 0.0285(4) 0.0046(4) 0.0035(4) 0.0030(4)
Si2 0.0461(5) 0.0325(5) 0.0412(5) -0.0070(4) 0.0033(4) 0.0034(4)
C1 0.0258(13) 0.0181(12) 0.0326(15) 0.0051(10) 0.0039(11) 0.0005(10)
C2 0.0304(15) 0.0440(18) 0.0380(17) 0.0052(13) 0.0027(13) 0.0018(13)
C3 0.0449(18) 0.052(2) 0.0327(17) 0.0035(14) 0.0149(14) 0.0005(15)
C4 0.0322(16) 0.0362(17) 0.053(2) 0.0048(14) 0.0183(14) 0.0024(13)
C5 0.0284(14) 0.0263(15) 0.0480(18) 0.0053(12) 0.0047(13) -0.0006(11)
C6 0.0295(14) 0.0240(14) 0.0329(15) 0.0038(11) 0.0035(12) -0.0004(11)
C7 0.0206(12) 0.0211(13) 0.0263(14) 0.0011(10) -0.0005(10) -0.0009(10)
C8 0.0336(15) 0.0265(14) 0.0339(15) 0.0009(11) 0.0079(12) 0.0001(11)
C9 0.0424(17) 0.0219(14) 0.0494(19) -0.0006(12) 0.0128(14) 0.0055(12)
C10 0.0338(15) 0.0205(14) 0.0498(18) 0.0092(12) -0.0001(13) 0.0011(11)
C11 0.0399(16) 0.0315(15) 0.0293(15) 0.0060(12) 0.0006(12) -0.0013(12)
C12 0.0284(14) 0.0257(14) 0.0303(15) -0.0030(11) 0.0008(11) 0.0012(11)
C13 0.0234(13) 0.0242(13) 0.0295(14) 0.0013(11) 0.0032(11) -0.0004(10)
C14 0.0403(16) 0.0275(15) 0.0366(16) 0.0039(12) -0.0048(13) -0.0010(12)
C15 0.0513(19) 0.0422(18) 0.0375(17) 0.0000(14) -0.0118(15) -0.0119(15)
C16 0.0467(18) 0.0323(17) 0.0468(19) -0.0111(14) 0.0035(15) -0.0125(14)
C17 0.0382(17) 0.0233(15) 0.074(2) -0.0006(14) 0.0018(16) -0.0026(13)
C18 0.0308(15) 0.0266(15) 0.0490(18) 0.0043(13) -0.0056(13) 0.0003(12)
C19 0.0254(13) 0.0245(13) 0.0271(14) -0.0008(11) -0.0014(11) -0.0036(10)
C20 0.0319(15) 0.0289(15) 0.0372(16) -0.0019(12) 0.0010(12) -0.0010(12)
C21 0.0496(19) 0.0269(16) 0.0495(19) 0.0051(13) -0.0017(15) -0.0063(13)
C22 0.0453(18) 0.0424(18) 0.0458(19) 0.0122(14) 0.0034(15) -0.0162(15)
C23 0.0343(16) 0.053(2) 0.0417(18) 0.0052(15) 0.0104(14) -0.0014(14)
C24 0.0332(15) 0.0350(16) 0.0336(15) 0.0010(12) 0.0060(12) 0.0020(12)
C25 0.0272(14) 0.0228(13) 0.0324(15) -0.0043(11) 0.0056(11) -0.0010(11)
C26 0.056(2) 0.0339(16) 0.0354(17) -0.0026(13) 0.0001(15) -0.0037(14)
C27 0.081(3) 0.048(2) 0.043(2) -0.0161(16) -0.0015(18) -0.0087(19)
C28 0.072(2) 0.0286(18) 0.072(3) -0.0182(17) 0.003(2) 0.0002(16)
C29 0.056(2) 0.0243(16) 0.070(2) 0.0038(15) -0.0027(18) 0.0037(14)
C30 0.0365(16) 0.0271(15) 0.0442(18) 0.0022(12) -0.0009(13) 0.0026(12)
C31 0.0220(13) 0.0200(13) 0.0330(15) -0.0001(11) -0.0008(11) 0.0007(10)
C32 0.0273(14) 0.0464(17) 0.0323(15) 0.0011(13) 0.0017(12) 0.0034(13)
C33 0.0243(15) 0.0484(19) 0.052(2) -0.0014(15) 0.0066(14) 0.0036(13)
C34 0.0238(14) 0.0373(17) 0.058(2) -0.0046(14) -0.0098(14) -0.0006(12)
C35 0.0394(17) 0.0399(17) 0.0383(17) -0.0090(13) -0.0148(14) 0.0076(13)
C36 0.0332(15) 0.0335(15) 0.0337(16) -0.0061(12) -0.0004(12) 0.0074(12)
C37 0.0379(16) 0.0362(16) 0.0324(16) 0.0048(12) 0.0029(13) 0.0009(13)
C38 0.054(2) 0.059(2) 0.0344(17) 0.0006(15) -0.0071(15) 0.0019(16)
C39 0.072(3) 0.056(2) 0.045(2) 0.0120(16) 0.0086(18) -0.0099(18)
C40 0.061(2) 0.080(3) 0.0403(19) 0.0101(18) 0.0110(17) 0.022(2)
C41 0.0473(19) 0.0417(18) 0.0478(19) -0.0086(15) -0.0066(15) 0.0111(15)
C42 0.110(4) 0.062(3) 0.065(3) 0.007(2) 0.008(2) -0.020(2)
C43 0.059(2) 0.047(2) 0.139(4) -0.013(2) 0.028(3) 0.0134(19)
C44 0.095(3) 0.054(2) 0.095(3) -0.027(2) -0.025(3) 0.001(2)
C45 0.053(2) 0.065(2) 0.058(2) 0.0013(19) -0.0167(18) 0.0050(18)
C46 0.052(2) 0.047(2) 0.077(3) 0.0006(19) -0.004(2) 0.0017(17)
C47 0.073(3) 0.047(2) 0.071(3) -0.0069(19) -0.012(2) 0.013(2)
C48 0.068(3) 0.074(3) 0.062(3) 0.017(2) -0.002(2) 0.018(2)
C49 0.057(2) 0.078(3) 0.079(3) 0.029(2) -0.010(2) -0.010(2)
C50 0.064(3) 0.064(3) 0.066(3) 0.004(2) -0.023(2) -0.006(2)
C51 0.085(3) 0.151(5) 0.062(3) -0.018(3) 0.002(2) 0.012(3)

loop_
_atom_type_symbol
_atom_type_description
_atom_type_scat_dispersion_real
_atom_type_scat_dispersion_imag
_atom_type_scat_source
C C 0.0033 0.0016 'International Tables Vol C Tables 4.2.6.8 and 6.1.1.4'
H H 0.0000 0.0000 'International Tables Vol C Tables 4.2.6.8 and 6.1.1.4'
N N 0.0061 0.0033 'International Tables Vol C Tables 4.2.6.8 and 6.1.1.4'
O O 0.0106 0.0060 'International Tables Vol C Tables 4.2.6.8 and 6.1.1.4'
Si Si 0.0817 0.0704 'International Tables Vol C Tables 4.2.6.8 and 6.1.1.4'
P P 0.1023 0.0942 'International Tables Vol C Tables 4.2.6.8 and 6.1.1.4'
Sc Sc 0.2519 0.3716 'International Tables Vol C Tables 4.2.6.8 and 6.1.1.4'

loop_
_geom_angle_atom_site_label_1
_geom_angle_atom_site_label_2
_geom_angle_atom_site_label_3
_geom_angle
C41 Sc1 C37 110.79(11)
C41 Sc1 N2 104.30(10)
C37 Sc1 N2 100.93(9)
C41 Sc1 N1 110.12(10)
C37 Sc1 N1 99.54(9)
N2 Sc1 N1 129.95(8)
C41 Sc1 N3 127.40(10)
C37 Sc1 N3 121.74(9)
N2 Sc1 N3 64.91(7)
N1 Sc1 N3 65.43(7)
C1 N1 P1 127.04(18)
C1 N1 Sc1 134.38(17)
P1 N1 Sc1 98.22(9)
C31 N2 P2 128.59(17)
C31 N2 Sc1 132.53(16)
P2 N2 Sc1 98.63(10)
P1 N3 P2 158.42(15)
P1 N3 Sc1 96.69(9)
P2 N3 Sc1 96.74(10)
N3 P1 N1 99.47(11)
N3 P1 C13 110.92(11)
N1 P1 C13 114.98(11)
N3 P1 C7 110.30(11)
N1 P1 C7 113.04(11)
C13 P1 C7 107.94(12)
N3 P2 N2 98.43(11)
N3 P2 C19 108.93(11)
N2 P2 C19 116.42(11)
N3 P2 C25 113.36(11)
N2 P2 C25 113.00(12)
C19 P2 C25 106.70(12)
C37 Si1 C38 112.10(14)
C37 Si1 C40 110.84(14)
C38 Si1 C40 107.13(16)
C37 Si1 C39 114.06(15)
C38 Si1 C39 105.23(16)
C40 Si1 C39 107.05(16)
C41 Si2 C43 109.48(17)
C41 Si2 C44 114.14(17)
C43 Si2 C44 108.2(2)
C41 Si2 C42 110.30(17)
C43 Si2 C42 108.3(2)
C44 Si2 C42 106.2(2)
C2 C1 C6 117.7(2)
C2 C1 N1 117.8(2)
C6 C1 N1 124.5(2)
C3 C2 C1 121.0(3)
C4 C3 C2 120.6(3)
C5 C4 C3 119.2(3)
C4 C5 C6 120.8(3)
C5 C6 C1 120.7(3)
C12 C7 C8 119.1(2)
C12 C7 P1 120.77(18)
C8 C7 P1 120.05(19)
C9 C8 C7 120.1(2)
C10 C9 C8 120.0(2)
C9 C10 C11 120.4(2)
C12 C11 C10 120.1(2)
C11 C12 C7 120.2(2)
C14 C13 C18 118.9(2)
C14 C13 P1 123.2(2)
C18 C13 P1 117.8(2)
C13 C14 C15 120.2(3)
C16 C15 C14 120.4(3)
C17 C16 C15 119.7(3)
C16 C17 C18 120.6(3)
C17 C18 C13 120.3(3)
C20 C19 C24 118.9(2)
C20 C19 P2 118.60(19)
C24 C19 P2 122.5(2)
C21 C20 C19 120.5(3)
C22 C21 C20 120.0(3)
C21 C22 C23 120.6(3)
C22 C23 C24 120.0(3)
C23 C24 C19 120.1(3)
C26 C25 C30 119.5(2)
C26 C25 P2 121.2(2)
C30 C25 P2 119.2(2)
C25 C26 C27 120.5(3)
C26 C27 C28 119.5(3)
C29 C28 C27 120.4(3)
C28 C29 C30 120.0(3)
C25 C30 C29 120.1(3)
C36 C31 C32 116.9(2)
C36 C31 N2 118.0(2)
C32 C31 N2 125.2(2)
C33 C32 C31 121.1(3)
C34 C33 C32 120.9(3)
C33 C34 C35 118.8(3)
C36 C35 C34 120.8(3)
C35 C36 C31 121.6(3)
Si1 C37 Sc1 125.98(15)
Si2 C41 Sc1 127.02(16)
C46 C45 C50 117.7(4)
C46 C45 C51 121.7(4)
C50 C45 C51 120.5(4)
C45 C46 C47 121.2(4)
C48 C47 C46 119.9(4)
C47 C48 C49 119.2(4)
C48 C49 C50 121.0(4)
C49 C50 C45 120.8(4)

loop_
_geom_bond_atom_site_label_1
_geom_bond_atom_site_label_2
_geom_bond_distance
Sc1 C41 2.205(3)
Sc1 C37 2.214(3)
Sc1 N2 2.233(2)
Sc1 N1 2.237(2)
Sc1 N3 2.294(2)
N1 C1 1.404(3)
N1 P1 1.616(2)
N2 C31 1.406(3)
N2 P2 1.613(2)
N3 P1 1.593(2)
N3 P2 1.596(2)
P1 C13 1.803(3)
P1 C7 1.805(2)
P2 C19 1.803(2)
P2 C25 1.806(3)
Si1 C37 1.858(3)
Si1 C38 1.863(3)
Si1 C40 1.876(3)
Si1 C39 1.878(3)
Si2 C41 1.836(3)
Si2 C43 1.855(4)
Si2 C44 1.861(4)
Si2 C42 1.862(4)
C1 C2 1.395(4)
C1 C6 1.401(4)
C2 C3 1.391(4)
C3 C4 1.381(4)
C4 C5 1.377(4)
C5 C6 1.392(3)
C7 C12 1.393(3)
C7 C8 1.396(3)
C8 C9 1.386(4)
C9 C10 1.372(4)
C10 C11 1.382(4)
C11 C12 1.377(4)
C13 C14 1.386(4)
C13 C18 1.389(4)
C14 C15 1.389(4)
C15 C16 1.374(4)
C16 C17 1.373(4)
C17 C18 1.383(4)
C19 C20 1.390(4)
C19 C24 1.395(3)
C20 C21 1.387(4)
C21 C22 1.370(4)
C22 C23 1.375(4)
C23 C24 1.390(4)
C25 C26 1.381(4)
C25 C30 1.387(4)
C26 C27 1.387(4)
C27 C28 1.388(5)
C28 C29 1.370(5)
C29 C30 1.392(4)
C31 C36 1.394(4)
C31 C32 1.397(3)
C32 C33 1.385(4)
C33 C34 1.373(4)
C34 C35 1.378(4)
C35 C36 1.376(4)
C45 C46 1.372(5)
C45 C50 1.376(5)
C45 C51 1.503(5)
C46 C47 1.392(5)
C47 C48 1.355(5)
C48 C49 1.367(6)
C49 C50 1.369(5)
